data_2009532
loop_
_publ_author_name
'Beddoes, R.L.'
'Gorman, A.A.'
'Prescott, A.L.'

_publ_section_title
;
 Structure of neostrychnine. An enamine with a bridgehead nitrogen
 which undergoes efficient chemical reaction with singlet oxygen
;
_journal_issue 3
_journal_name_full 'Acta Crystallographica Section C'
_journal_page_first 447
_journal_page_last 450
_journal_paper_doi 10.1107/S0108270193008807
_journal_volume 50
_journal_year 1994
_chemical_formula_sum 'C21 H22 N2 O2'
_chemical_formula_weight 334.42
_symmetry_cell_setting orthorhombic
_symmetry_space_group_name_Hall 'P 2ac 2ab'
_symmetry_space_group_name_H-M 'P 21 21 21'
_atom_type_scat_source 'Cromer & Waber (1974)'
_cell_angle_alpha 90.
_cell_angle_beta 90.
_cell_angle_gamma 90.
_cell_formula_units_Z 4
_cell_length_a 7.974(4)
_cell_length_b 11.960(4)
_cell_length_c 16.482(8)
_cell_measurement_reflns_used 47
_cell_measurement_temperature 294
_cell_measurement_theta_max 11.9
_cell_measurement_theta_min 6.3
_cell_volume 1571.9(12)
_diffrn_measurement_device Nicolet
_diffrn_measurement_method \w/2\q
_diffrn_radiation_type MoK\a
_diffrn_radiation_wavelength 0.71069
_diffrn_reflns_av_R_equivalents 0.06
_diffrn_reflns_limit_h_max 7
_diffrn_reflns_limit_h_min 0
_diffrn_reflns_limit_k_max 10
_diffrn_reflns_limit_k_min 0
_diffrn_reflns_limit_l_max 17
_diffrn_reflns_limit_l_min -17
_diffrn_reflns_number 2578
_diffrn_reflns_theta_max 27.5
_diffrn_standards_decay_% none
_diffrn_standards_interval_count 200
_diffrn_standards_number 3
_exptl_absorpt_coefficient_mu 0.085
_exptl_absorpt_correction_type none
_exptl_crystal_colour colourless
_exptl_crystal_density_diffrn 1.413
_exptl_crystal_description tabular
_exptl_crystal_size_max 0.4
_exptl_crystal_size_mid 0.4
_exptl_crystal_size_min 0.18
_refine_diff_density_max 0.30
_refine_diff_density_min -0.29
_refine_ls_extinction_method none
_refine_ls_goodness_of_fit_obs 1.787
_refine_ls_hydrogen_treatment noref
_refine_ls_number_parameters 226
_refine_ls_number_reflns 1458
_refine_ls_R_factor_obs 0.068
_refine_ls_shift/esd_max <0.01
_refine_ls_structure_factor_coef F
_refine_ls_weighting_details 'w = 4F~o~^2^/\s^2^(F~o~^2^)'
_refine_ls_weighting_scheme calc
_refine_ls_wR_factor_obs 0.044
_reflns_number_observed 1458
_reflns_number_total 2201
_reflns_observed_criterion I>2\s(I)
_cod_data_source_file ha1064.cif
_cod_data_source_block ha1064_structure_1_of_1
_cod_depositor_comments
;
The following automatic conversions were performed:

'_refine_ls_weighting_scheme' value '4F~o~^2^/\s^2^(F~o~^2^)' was
changed to 'calc'. New tag '_refine_ls_weighting_details' was
created. The value of the new tag was set to 'w =
4F~o~^2^/\s^2^(F~o~^2^)'.

Automatic conversion script
Id: cif_fix_values 3143 2015-03-26 13:38:13Z robertas 
;
_cod_original_cell_volume 1572(2)
_cod_database_code 2009532

loop_
_atom_site_label
_atom_site_fract_x
_atom_site_fract_y
_atom_site_fract_z
C1 .3350(10) .3811(6) .3905(4)
C2 .2160(10) .3998(6) .4501(4)
C3 .0910(10) .3260(8) .4657(4)
C4 .0760(10) .2263(6) .4209(4)
C5 .1940(10) .2095(6) .3619(4)
C6 .3210(10) .2847(6) .3446(4)
C7 .4328(9) .2400(5) .2778(4)
C8 .3232(8) .1478(5) .2408(4)
N9 .2049(7) .1162(5) .3068(3)
C10 .0750(10) .0442(6) .2895(4)
C11 .0900(10) -.0089(5) .2056(4)
C12 .1320(10) .0714(6) .1369(4)
C13 .2135(8) .1806(5) .1680(4)
C14 .3040(10) .2530(6) .1054(4)
C15 .3680(10) .3567(5) .1501(4)
C16 .4970(10) .3227(6) .2135(4)
C17 .6000(10) .1964(6) .3118(4)
C18 .7245(8) .2025(6) .2406(4)
N19 .6401(8) .2656(5) .1751(3)
C20 .5990(10) .1982(6) .1064(4)
C21 .4530(10) .1928(6) .0701(4)
C22 .4230(10) .1196(7) -.0036(4)
C23 .2600(10) .0548(6) .0044(5)
O24 .2415(6) .0080(4) .0846(3)
O25 -.0379(6) .0256(4) .3361(3)
H1 .4239 .4326 .3815
H2 .2221 .4667 .4811
H3 .0119 .3419 .5075
H4 -.0111 .1737 .4310
H8 .3910 .0854 .2269
H11A .1749 -.0643 .2080
H11B -.0147 -.0434 .1934
H12 .0325 .0893 .1080
H13 .1248 .2250 .1890
H14 .2294 .2743 .0634
H15A .4186 .4064 .1123
H15B .2767 .3930 .1760
H16 .5366 .3881 .2402
H17A .6369 .2420 .3555
H17B .5881 .1214 .3301
H18A .8239 .2401 .2569
H18B .7518 .1293 .2224
H20 .6865 .1528 .0849
H22A .4174 .1655 -.0505
H22B .5133 .0683 -.0089
H23A .1691 .1038 -.0059
H23B .2598 -.0041 -.0341

loop_
_geom_angle_atom_site_label_1
_geom_angle_atom_site_label_2
_geom_angle_atom_site_label_3
_geom_angle
_geom_angle_publ_flag
C2 C1 C6 117.8(7) yes
C1 C2 C3 122.3(7) yes
C2 C3 C4 120.9(7) yes
C3 C4 C5 116.0(7) yes
C4 C5 C6 123.7(7) yes
C4 C5 N9 127.1(7) yes
C6 C5 N9 109.2(7) yes
C1 C6 C5 119.3(7) yes
C1 C6 C7 130.0(7) yes
C5 C6 C7 110.6(6) yes
C6 C7 C8 101.9(6) yes
C6 C7 C16 118.1(6) yes
C6 C7 C17 111.5(6) yes
C8 C7 C16 112.2(5) yes
C8 C7 C17 113.2(6) yes
C16 C7 C17 100.4(6) yes
C7 C8 N9 104.7(5) yes
C7 C8 C13 116.9(6) yes
N9 C8 C13 105.9(5) yes
C5 N9 C8 107.6(5) yes
C5 N9 C10 124.7(6) yes
C8 N9 C10 119.0(6) yes
N9 C10 C11 113.1(7) yes
N9 C10 O25 123.1(7) yes
C11 C10 O25 123.7(8) yes
C10 C11 C12 115.3(6) yes
C11 C12 C13 112.3(6) yes
C11 C12 O24 104.3(6) yes
C13 C12 O24 112.9(6) yes
C8 C13 C12 106.5(5) yes
C8 C13 C14 113.6(6) yes
C12 C13 C14 117.0(6) yes
C13 C14 C15 107.0(5) yes
C13 C14 C21 111.3(6) yes
C15 C14 C21 108.2(6) yes
C14 C15 C16 109.8(6) yes
C7 C16 C15 114.9(6) yes
C7 C16 N19 104.8(6) yes
C15 C16 N19 110.6(5) yes
C7 C17 C18 105.3(5) yes
C17 C18 N19 106.7(6) yes
C16 N19 C18 105.9(5) yes
C16 N19 C20 115.3(6) yes
C18 N19 C20 113.2(6) yes
N19 C20 C21 126.3(7) yes
C14 C21 C20 120.1(7) yes
C14 C21 C22 117.4(6) yes
C20 C21 C22 122.4(7) yes
C21 C22 C23 111.2(6) yes
C22 C23 O24 111.6(7) yes
C12 O24 C23 114.0(5) yes

loop_
_geom_bond_atom_site_label_1
_geom_bond_atom_site_label_2
_geom_bond_distance
_geom_bond_publ_flag
C1 C2 1.385(9) yes
C1 C6 1.384(8) yes
C2 C3 1.360(10) yes
C3 C4 1.408(9) yes
C4 C5 1.369(9) yes
C5 C6 1.383(9) yes
C5 N9 1.441(8) yes
C6 C7 1.515(8) yes
C7 C8 1.533(8) yes
C7 C16 1.537(8) yes
C7 C17 1.538(9) yes
C8 N9 1.489(7) yes
C8 C13 1.536(8) yes
N9 C10 1.375(8) yes
C10 C11 1.525(8) yes
C10 O25 1.206(8) yes
C11 C12 1.525(8) yes
C12 C13 1.545(8) yes
C12 O24 1.441(7) yes
C13 C14 1.530(8) yes
C14 C15 1.529(8) yes
C14 C21 1.506(9) yes
C15 C16 1.521(9) yes
C16 N19 1.474(8) yes
C17 C18 1.540(9) yes
C18 N19 1.479(8) yes
N19 C20 1.427(8) yes
C20 C21 1.311(9) yes
C21 C22 1.517(9) yes
C22 C23 1.510(10) yes
C23 O24 1.444(8) yes
